data_7701456
loop_
_publ_author_name
'Oliveira, Carolina Gon\,calves'
'Romero-Canelon, Isolda'
'Silva, Monize M.'
'Coverdale, James'
'da Silva Maia, Pedro Ivo'
'Batista, Alzir A.'
'Castelli, Silvia'
'Desideri, Alessandro'
'Sadler, Peter J.'
'Deflon, Victor Marcelo Marcelo'

_publ_section_title
;
 Palladium (II) complexes with thiosemicarbazones derived from pyrene as
 topoisomerase IB inhibitors
;
_journal_name_full 'Dalton Transactions'
_journal_paper_doi 10.1039/C9DT02570G
_journal_year 2019
_chemical_formula_sum 'C24 H23 Cl0 N3 Pt0 S'
_chemical_formula_weight 385.51
_space_group_crystal_system monoclinic
_space_group_IT_number 15
_space_group_name_Hall '-C 2yc'
_space_group_name_H-M_alt 'C 1 2/c 1'
_symmetry_space_group_name_Hall '-C 2yc'
_symmetry_space_group_name_H-M 'C 1 2/c 1'
_atom_sites_solution_hydrogens mixed
_audit_creation_method SHELXL-2016/4
_audit_update_record
;
2018-09-09 deposited with the CCDC.    2019-09-25 downloaded from the CCDC.
;
_cell_angle_alpha 90
_cell_angle_beta 118.1150(10)
_cell_angle_gamma 90
_cell_formula_units_Z 8
_cell_length_a 23.6353(6)
_cell_length_b 9.8015(3)
_cell_length_c 21.9884(5)
_cell_measurement_reflns_used 4312
_cell_measurement_temperature 296(2)
_cell_measurement_theta_max 24.15
_cell_measurement_theta_min 2.78
_cell_volume 4492.8(2)
_computing_cell_refinement 'Bruker SAINT'
_computing_data_collection 'Bruker APEX2'
_computing_data_reduction 'Bruker SAINT'
_computing_structure_refinement 'SHELXL-2016/4 (Sheldrick, 2016)'
_computing_structure_solution 'SHELXS-97 (Sheldrick, 2008)'
_diffrn_ambient_temperature 296(2)
_diffrn_measured_fraction_theta_full 0.997
_diffrn_measured_fraction_theta_max 0.996
_diffrn_measurement_device_type 'Bruker APEX-II CCD'
_diffrn_measurement_method '\f and \w scans'
_diffrn_radiation_type MoK\a
_diffrn_radiation_wavelength 0.71073
_diffrn_reflns_av_R_equivalents 0.0260
_diffrn_reflns_av_unetI/netI 0.0271
_diffrn_reflns_Laue_measured_fraction_full 0.997
_diffrn_reflns_Laue_measured_fraction_max 0.996
_diffrn_reflns_limit_h_max 28
_diffrn_reflns_limit_h_min -28
_diffrn_reflns_limit_k_max 11
_diffrn_reflns_limit_k_min -11
_diffrn_reflns_limit_l_max 26
_diffrn_reflns_limit_l_min -26
_diffrn_reflns_number 14823
_diffrn_reflns_point_group_measured_fraction_full 0.997
_diffrn_reflns_point_group_measured_fraction_max 0.996
_diffrn_reflns_theta_full 25.242
_diffrn_reflns_theta_max 25.475
_diffrn_reflns_theta_min 1.954
_exptl_absorpt_coefficient_mu 0.157
_exptl_absorpt_correction_T_max 0.7452
_exptl_absorpt_correction_T_min 0.6948
_exptl_absorpt_correction_type multi-scan
_exptl_crystal_colour red
_exptl_crystal_density_diffrn 1.140
_exptl_crystal_description prism
_exptl_crystal_F_000 1632
_exptl_crystal_size_max 0.260
_exptl_crystal_size_mid 0.180
_exptl_crystal_size_min 0.130
_refine_diff_density_max 0.658
_refine_diff_density_min -0.277
_refine_diff_density_rms 0.057
_refine_ls_extinction_method none
_refine_ls_goodness_of_fit_ref 1.064
_refine_ls_hydrogen_treatment mixed
_refine_ls_matrix_type full
_refine_ls_number_parameters 262
_refine_ls_number_reflns 4163
_refine_ls_number_restraints 0
_refine_ls_restrained_S_all 1.064
_refine_ls_R_factor_all 0.0982
_refine_ls_R_factor_gt 0.0699
_refine_ls_shift/su_max 0.000
_refine_ls_shift/su_mean 0.000
_refine_ls_structure_factor_coef Fsqd
_refine_ls_weighting_details 'w=1/[\s^2^(Fo^2^)+(0.1271P)^2^+4.2411P] where P=(Fo^2^+2Fc^2^)/3'
_refine_ls_weighting_scheme calc
_refine_ls_wR_factor_gt 0.2137
_refine_ls_wR_factor_ref 0.2423
_reflns_Friedel_coverage 0.000
_reflns_number_gt 2734
_reflns_number_total 4163
_reflns_threshold_expression 'I > 2\s(I)'
_cod_data_source_file c9dt02570g2.cif
_cod_data_source_block shelx
_cod_database_code 7701456
_shelx_shelxl_version_number 2016/4
_shelx_space_group_comment
;
The symmetry employed for this shelxl refinement is uniquely defined
by the following loop, which should always be used as a source of
symmetry information in preference to the above space-group names.
They are only intended as comments.
;
_shelx_estimated_absorpt_t_min 0.960
_shelx_estimated_absorpt_t_max 0.980

loop_
_space_group_symop_operation_xyz
'x, y, z'
'-x, y, -z+1/2'
'x+1/2, y+1/2, z'
'-x+1/2, y+1/2, -z+1/2'
'-x, -y, -z'
'x, -y, z-1/2'
'-x+1/2, -y+1/2, -z'
'x+1/2, -y+1/2, z-1/2'

loop_
_atom_site_label
_atom_site_type_symbol
_atom_site_fract_x
_atom_site_fract_y
_atom_site_fract_z
_atom_site_U_iso_or_equiv
_atom_site_adp_type
_atom_site_occupancy
_atom_site_site_symmetry_order
_atom_site_calc_flag
_atom_site_refinement_flags_posn
_atom_site_refinement_flags_adp
C1 C 0.62394(15) 0.2925(3) 0.37612(15) 0.0609(8) Uani 1 1 d . .
H1 H 0.605381 0.359826 0.390771 0.073 Uiso 1 1 calc R U
C2 C 0.56249(16) 0.4112(4) 0.20742(16) 0.0642(9) Uani 1 1 d . .
C3 C 0.66262(14) 0.1873(3) 0.42451(14) 0.0546(7) Uani 1 1 d . .
C4 C 0.69885(16) 0.0996(4) 0.40766(17) 0.0661(9) Uani 1 1 d . .
H4 H 0.696956 0.106416 0.364559 0.079 Uiso 1 1 calc R U
C5 C 0.73760(17) 0.0024(4) 0.45332(19) 0.0713(9) Uani 1 1 d . .
H5 H 0.760223 -0.057492 0.439975 0.086 Uiso 1 1 calc R U
C6 C 0.74361(16) -0.0078(4) 0.51945(17) 0.0633(8) Uani 1 1 d . .
C7 C 0.70699(14) 0.0793(3) 0.53751(14) 0.0530(7) Uani 1 1 d . .
C8 C 0.66512(13) 0.1765(3) 0.48972(14) 0.0517(7) Uani 1 1 d . .
C9 C 0.62684(17) 0.2576(3) 0.51027(18) 0.0673(9) Uani 1 1 d . .
H9 H 0.598791 0.321051 0.479259 0.081 Uiso 1 1 calc R U
C10 C 0.6297(2) 0.2462(4) 0.57231(19) 0.0753(10) Uani 1 1 d . .
H10 H 0.603033 0.300065 0.582785 0.090 Uiso 1 1 calc R U
C11 C 0.67281(19) 0.1529(4) 0.62271(17) 0.0710(10) Uani 1 1 d . .
C12 C 0.71195(16) 0.0692(3) 0.60488(16) 0.0635(9) Uani 1 1 d . .
C13 C 0.6769(2) 0.1408(5) 0.6878(2) 0.0936(14) Uani 1 1 d . .
H13 H 0.650614 0.193455 0.699356 0.112 Uiso 1 1 calc R U
C14 C 0.7200(3) 0.0504(6) 0.7353(2) 0.1118(18) Uani 1 1 d . .
H14 H 0.723162 0.044551 0.778954 0.134 Uiso 1 1 calc R U
C15 C 0.7578(3) -0.0298(5) 0.7193(2) 0.1014(15) Uani 1 1 d . .
H15 H 0.786499 -0.089551 0.752260 0.122 Uiso 1 1 calc R U
C16 C 0.7546(2) -0.0244(4) 0.65310(18) 0.0797(11) Uani 1 1 d . .
C17 C 0.7910(2) -0.1097(4) 0.6329(2) 0.0917(13) Uani 1 1 d . .
H17 H 0.819551 -0.171341 0.664743 0.110 Uiso 1 1 calc R U
C18 C 0.78610(18) -0.1052(4) 0.5698(2) 0.0809(11) Uani 1 1 d . .
H18 H 0.810080 -0.164867 0.558168 0.097 Uiso 1 1 calc R U
C19 C 0.57017(16) 0.3031(3) 0.10991(15) 0.0616(8) Uani 1 1 d . .
H19 H 0.527528 0.341875 0.081059 0.074 Uiso 1 1 calc R U
C20 C 0.5679(2) 0.1553(4) 0.0893(2) 0.0962(14) Uani 1 1 d . .
H20A H 0.534127 0.108459 0.094187 0.115 Uiso 1 1 calc R U
H20B H 0.608353 0.111446 0.119613 0.115 Uiso 1 1 calc R U
C21 C 0.5554(2) 0.1445(5) 0.0139(2) 0.0958(13) Uani 1 1 d . .
H21A H 0.560302 0.050255 0.003772 0.115 Uiso 1 1 calc R U
H21B H 0.511639 0.171965 -0.016731 0.115 Uiso 1 1 calc R U
C22 C 0.5995(2) 0.2302(4) 0.0011(2) 0.0885(12) Uani 1 1 d . .
H22A H 0.587667 0.226521 -0.047528 0.106 Uiso 1 1 calc R U
H22B H 0.642710 0.194528 0.026848 0.106 Uiso 1 1 calc R U
C23 C 0.5986(2) 0.3761(4) 0.0216(2) 0.0858(12) Uani 1 1 d . .
H23A H 0.556170 0.414480 -0.006093 0.103 Uiso 1 1 calc R U
H23B H 0.628986 0.429165 0.013444 0.103 Uiso 1 1 calc R U
C24 C 0.6160(2) 0.3826(4) 0.09739(19) 0.0835(11) Uani 1 1 d . .
H24A H 0.658920 0.346720 0.125070 0.100 Uiso 1 1 calc R U
H24B H 0.615616 0.476797 0.110757 0.100 Uiso 1 1 calc R U
N1 N 0.61476(13) 0.2950(3) 0.31405(13) 0.0649(7) Uani 1 1 d . .
N2 N 0.57920(15) 0.4021(3) 0.27505(14) 0.0681(8) Uani 1 1 d . .
N3 N 0.58272(16) 0.3121(4) 0.18163(14) 0.0736(9) Uani 1 1 d . .
S1 S 0.51670(5) 0.54452(10) 0.16186(5) 0.0771(3) Uani 1 1 d . .
H2 H 0.5675(18) 0.463(4) 0.2917(19) 0.072(12) Uiso 1 1 d . .
H3 H 0.6007(16) 0.242(4) 0.2060(18) 0.066(10) Uiso 1 1 d . .

loop_
_atom_site_aniso_label
_atom_site_aniso_U_11
_atom_site_aniso_U_22
_atom_site_aniso_U_33
_atom_site_aniso_U_23
_atom_site_aniso_U_13
_atom_site_aniso_U_12
C1 0.0676(18) 0.061(2) 0.0491(17) 0.0045(14) 0.0230(14) 0.0018(16)
C2 0.075(2) 0.062(2) 0.0480(17) 0.0102(15) 0.0225(15) -0.0025(17)
C3 0.0562(16) 0.0535(18) 0.0467(16) 0.0034(13) 0.0181(13) -0.0023(14)
C4 0.072(2) 0.071(2) 0.0549(18) 0.0010(16) 0.0288(16) 0.0030(18)
C5 0.068(2) 0.065(2) 0.079(2) 0.0001(19) 0.0341(18) 0.0134(18)
C6 0.0627(18) 0.0524(19) 0.0610(19) 0.0044(15) 0.0177(15) 0.0024(15)
C7 0.0583(17) 0.0421(16) 0.0474(16) 0.0007(12) 0.0155(13) -0.0062(13)
C8 0.0561(16) 0.0441(16) 0.0460(15) -0.0004(12) 0.0168(12) -0.0043(13)
C9 0.080(2) 0.054(2) 0.067(2) 0.0031(16) 0.0333(18) 0.0072(17)
C10 0.102(3) 0.059(2) 0.071(2) -0.0055(18) 0.046(2) -0.0002(19)
C11 0.099(3) 0.057(2) 0.0537(18) -0.0132(16) 0.0329(18) -0.0208(19)
C12 0.077(2) 0.0498(18) 0.0473(17) 0.0013(14) 0.0160(15) -0.0157(16)
C13 0.141(4) 0.081(3) 0.060(2) -0.015(2) 0.049(2) -0.032(3)
C14 0.170(5) 0.097(4) 0.056(2) -0.009(2) 0.043(3) -0.034(3)
C15 0.131(4) 0.084(3) 0.055(2) 0.017(2) 0.016(2) -0.018(3)
C16 0.094(3) 0.063(2) 0.052(2) 0.0090(17) 0.0095(18) -0.014(2)
C17 0.090(3) 0.071(3) 0.077(3) 0.025(2) 0.008(2) 0.004(2)
C18 0.075(2) 0.061(2) 0.090(3) 0.014(2) 0.025(2) 0.0142(19)
C19 0.072(2) 0.0563(19) 0.0489(17) 0.0095(14) 0.0221(15) 0.0101(16)
C20 0.146(4) 0.068(3) 0.087(3) -0.003(2) 0.065(3) -0.024(3)
C21 0.127(3) 0.073(3) 0.082(3) -0.017(2) 0.046(3) -0.025(3)
C22 0.111(3) 0.089(3) 0.084(3) 0.017(2) 0.061(2) 0.026(2)
C23 0.096(3) 0.080(3) 0.080(3) 0.011(2) 0.040(2) -0.008(2)
C24 0.094(3) 0.073(3) 0.070(2) -0.0001(19) 0.027(2) -0.017(2)
N1 0.0683(16) 0.0641(17) 0.0511(15) 0.0106(13) 0.0189(12) 0.0033(14)
N2 0.085(2) 0.0641(19) 0.0475(15) 0.0124(14) 0.0245(14) 0.0133(16)
N3 0.097(2) 0.0649(19) 0.0493(16) 0.0152(15) 0.0263(15) 0.0192(17)
S1 0.1065(7) 0.0649(6) 0.0566(5) 0.0174(4) 0.0358(5) 0.0189(5)

loop_
_atom_type_symbol
_atom_type_description
_atom_type_scat_dispersion_real
_atom_type_scat_dispersion_imag
_atom_type_scat_source
C C 0.0033 0.0016 'International Tables Vol C Tables 4.2.6.8 and 6.1.1.4'
N N 0.0061 0.0033 'International Tables Vol C Tables 4.2.6.8 and 6.1.1.4'
S S 0.1246 0.1234 'International Tables Vol C Tables 4.2.6.8 and 6.1.1.4'
Cl Cl 0.1484 0.1585 'International Tables Vol C Tables 4.2.6.8 and 6.1.1.4'
Pt Pt -1.7033 8.3905 'International Tables Vol C Tables 4.2.6.8 and 6.1.1.4'
H H 0.0000 0.0000 'International Tables Vol C Tables 4.2.6.8 and 6.1.1.4'

loop_
_geom_angle_atom_site_label_1
_geom_angle_atom_site_label_2
_geom_angle_atom_site_label_3
_geom_angle
N1 C1 C3 121.8(3)
N1 C1 H1 119.1
C3 C1 H1 119.1
N3 C2 N2 116.5(3)
N3 C2 S1 125.0(2)
N2 C2 S1 118.5(3)
C4 C3 C8 119.4(3)
C4 C3 C1 120.0(3)
C8 C3 C1 120.5(3)
C5 C4 C3 121.3(3)
C5 C4 H4 119.4
C3 C4 H4 119.4
C4 C5 C6 121.1(3)
C4 C5 H5 119.5
C6 C5 H5 119.5
C5 C6 C7 118.6(3)
C5 C6 C18 122.5(3)
C7 C6 C18 119.0(3)
C6 C7 C8 120.6(3)
C6 C7 C12 119.4(3)
C8 C7 C12 120.1(3)
C3 C8 C7 118.9(3)
C3 C8 C9 123.4(3)
C7 C8 C9 117.7(3)
C10 C9 C8 122.7(3)
C10 C9 H9 118.6
C8 C9 H9 118.6
C9 C10 C11 121.3(4)
C9 C10 H10 119.4
C11 C10 H10 119.4
C13 C11 C12 119.6(4)
C13 C11 C10 122.0(4)
C12 C11 C10 118.3(3)
C16 C12 C11 119.8(3)
C16 C12 C7 120.4(4)
C11 C12 C7 119.9(3)
C14 C13 C11 119.9(5)
C14 C13 H13 120.0
C11 C13 H13 120.0
C15 C14 C13 121.2(4)
C15 C14 H14 119.4
C13 C14 H14 119.4
C14 C15 C16 121.3(4)
C14 C15 H15 119.3
C16 C15 H15 119.3
C12 C16 C17 118.4(4)
C12 C16 C15 118.1(5)
C17 C16 C15 123.5(4)
C18 C17 C16 122.6(4)
C18 C17 H17 118.7
C16 C17 H17 118.7
C17 C18 C6 120.3(4)
C17 C18 H18 119.8
C6 C18 H18 119.8
C24 C19 N3 112.2(3)
C24 C19 C20 112.3(3)
N3 C19 C20 110.0(3)
C24 C19 H19 107.4
N3 C19 H19 107.4
C20 C19 H19 107.4
C19 C20 C21 110.4(3)
C19 C20 H20A 109.6
C21 C20 H20A 109.6
C19 C20 H20B 109.6
C21 C20 H20B 109.6
H20A C20 H20B 108.1
C22 C21 C20 112.0(3)
C22 C21 H21A 109.2
C20 C21 H21A 109.2
C22 C21 H21B 109.2
C20 C21 H21B 109.2
H21A C21 H21B 107.9
C21 C22 C23 112.1(4)
C21 C22 H22A 109.2
C23 C22 H22A 109.2
C21 C22 H22B 109.2
C23 C22 H22B 109.2
H22A C22 H22B 107.9
C22 C23 C24 109.5(3)
C22 C23 H23A 109.8
C24 C23 H23A 109.8
C22 C23 H23B 109.8
C24 C23 H23B 109.8
H23A C23 H23B 108.2
C19 C24 C23 110.0(3)
C19 C24 H24A 109.7
C23 C24 H24A 109.7
C19 C24 H24B 109.7
C23 C24 H24B 109.7
H24A C24 H24B 108.2
C1 N1 N2 115.5(3)
C2 N2 N1 121.1(3)
C2 N2 H2 118(3)
N1 N2 H2 121(3)
C2 N3 C19 125.2(3)
C2 N3 H3 120(2)
C19 N3 H3 115(2)

loop_
_geom_bond_atom_site_label_1
_geom_bond_atom_site_label_2
_geom_bond_distance
C1 N1 1.277(4)
C1 C3 1.454(4)
C1 H1 0.9300
C2 N3 1.323(5)
C2 N2 1.350(4)
C2 S1 1.691(4)
C3 C4 1.382(5)
C3 C8 1.411(4)
C4 C5 1.374(5)
C4 H4 0.9300
C5 C6 1.396(5)
C5 H5 0.9300
C6 C7 1.400(5)
C6 C18 1.448(5)
C7 C8 1.418(4)
C7 C12 1.433(4)
C8 C9 1.428(4)
C9 C10 1.339(5)
C9 H9 0.9300
C10 C11 1.428(5)
C10 H10 0.9300
C11 C13 1.394(5)
C11 C12 1.423(5)
C12 C16 1.405(5)
C13 C14 1.381(7)
C13 H13 0.9300
C14 C15 1.355(7)
C14 H14 0.9300
C15 C16 1.421(6)
C15 H15 0.9300
C16 C17 1.414(6)
C17 C18 1.338(6)
C17 H17 0.9300
C18 H18 0.9300
C19 C24 1.463(5)
C19 N3 1.464(4)
C19 C20 1.511(5)
C19 H19 0.9800
C20 C21 1.544(5)
C20 H20A 0.9700
C20 H20B 0.9700
C21 C22 1.466(6)
C21 H21A 0.9700
C21 H21B 0.9700
C22 C23 1.502(6)
C22 H22A 0.9700
C22 H22B 0.9700
C23 C24 1.518(5)
C23 H23A 0.9700
C23 H23B 0.9700
C24 H24A 0.9700
C24 H24B 0.9700
N1 N2 1.366(4)
N2 H2 0.81(4)
N3 H3 0.85(4)

loop_
_geom_torsion_atom_site_label_1
_geom_torsion_atom_site_label_2
_geom_torsion_atom_site_label_3
_geom_torsion_atom_site_label_4
_geom_torsion
N1 C1 C3 C4 10.3(5)
N1 C1 C3 C8 -171.7(3)
C8 C3 C4 C5 -0.4(5)
C1 C3 C4 C5 177.6(3)
C3 C4 C5 C6 -2.4(6)
C4 C5 C6 C7 2.8(5)
C4 C5 C6 C18 -177.3(3)
C5 C6 C7 C8 -0.5(5)
C18 C6 C7 C8 179.6(3)
C5 C6 C7 C12 179.3(3)
C18 C6 C7 C12 -0.6(5)
C4 C3 C8 C7 2.7(4)
C1 C3 C8 C7 -175.4(3)
C4 C3 C8 C9 -176.5(3)
C1 C3 C8 C9 5.4(5)
C6 C7 C8 C3 -2.2(4)
C12 C7 C8 C3 178.0(3)
C6 C7 C8 C9 177.0(3)
C12 C7 C8 C9 -2.7(4)
C3 C8 C9 C10 179.9(3)
C7 C8 C9 C10 0.7(5)
C8 C9 C10 C11 1.4(6)
C9 C10 C11 C13 179.3(4)
C9 C10 C11 C12 -1.5(5)
C13 C11 C12 C16 -0.3(5)
C10 C11 C12 C16 -179.5(3)
C13 C11 C12 C7 178.7(3)
C10 C11 C12 C7 -0.5(5)
C6 C7 C12 C16 1.9(5)
C8 C7 C12 C16 -178.3(3)
C6 C7 C12 C11 -177.1(3)
C8 C7 C12 C11 2.6(4)
C12 C11 C13 C14 1.7(6)
C10 C11 C13 C14 -179.1(4)
C11 C13 C14 C15 -1.5(7)
C13 C14 C15 C16 -0.1(8)
C11 C12 C16 C17 177.6(3)
C7 C12 C16 C17 -1.4(5)
C11 C12 C16 C15 -1.3(5)
C7 C12 C16 C15 179.7(3)
C14 C15 C16 C12 1.5(6)
C14 C15 C16 C17 -177.3(4)
C12 C16 C17 C18 -0.5(6)
C15 C16 C17 C18 178.4(4)
C16 C17 C18 C6 1.8(6)
C5 C6 C18 C17 178.9(4)
C7 C6 C18 C17 -1.2(5)
C24 C19 C20 C21 -53.7(5)
N3 C19 C20 C21 -179.4(3)
C19 C20 C21 C22 50.7(5)
C20 C21 C22 C23 -54.0(5)
C21 C22 C23 C24 58.0(5)
N3 C19 C24 C23 -176.8(3)
C20 C19 C24 C23 58.7(4)
C22 C23 C24 C19 -59.6(5)
C3 C1 N1 N2 -177.9(3)
N3 C2 N2 N1 -0.5(5)
S1 C2 N2 N1 178.3(2)
C1 N1 N2 C2 -175.5(3)
N2 C2 N3 C19 -179.7(3)
S1 C2 N3 C19 1.5(5)
C24 C19 N3 C2 84.0(4)
C20 C19 N3 C2 -150.2(4)
